data_4324145
loop_
_publ_author_name
'Wei-Xiong Zhang'
'Wei Xue'
'Xiao-Ming Chen'

_publ_section_title
;
 Flexible Mixed-Spin Kagom\'e Coordination Polymers with Reversible
 Magnetism Triggered by Dehydration and Rehydration
;
_journal_name_full 'Inorganic Chemistry'
_journal_page_first 309
_journal_page_last 316
_journal_paper_doi 10.1021/ic101948q
_journal_volume 50
_journal_year 2011
_chemical_formula_sum 'C8 Cu2 Fe N6 O8'
_chemical_formula_weight 491.06
_space_group_IT_number 12
_symmetry_cell_setting monoclinic
_symmetry_Int_Tables_number 12
_symmetry_space_group_name_Hall '-C 2y'
_symmetry_space_group_name_H-M 'C 1 2/m 1'
_audit_creation_date 2010-08-10
_audit_creation_method 'Materials Studio'
_cell_angle_alpha 90.0000
_cell_angle_beta 118.475(6)
_cell_angle_gamma 90.0000
_cell_formula_units_Z 2
_cell_length_a 7.073(2)
_cell_length_b 12.245(4)
_cell_length_c 7.458(3)
_cell_measurement_temperature 503(2)
_cell_volume 567.8(3)
_diffrn_ambient_temperature 503(2)
_diffrn_radiation_type CuK\a
_diffrn_radiation_wavelength 1.5418
_exptl_crystal_density_diffrn 2.872
_cod_data_source_file ic101948q_si_004.cif
_cod_data_source_block 120-Reitveld_Cu2Fe-100810-mov-rot-back-torfix-rot-back
_cod_database_code 4324145

loop_
_symmetry_equiv_pos_as_xyz
x,y,z
-x,y,-z
-x,-y,-z
x,-y,z
x+1/2,y+1/2,z
-x+1/2,y+1/2,-z
-x+1/2,-y+1/2,-z
x+1/2,-y+1/2,z

loop_
_atom_site_label
_atom_site_type_symbol
_atom_site_fract_x
_atom_site_fract_y
_atom_site_fract_z
_atom_site_U_iso_or_equiv
_atom_site_adp_type
_atom_site_occupancy
Fe1 Fe 0.00000 0.00000 0.50000 0.0273(6) Uiso 1.00
Cu1 Cu 0.25000 0.25000 -0.00000 0.0273(6) Uiso 1.00
C1 C 0.2050(3) 0.14311 0.2879(5) 0.0273(6) Uiso 1.00
C2 C 0.2369(3) 0.05595 0.1675(5) 0.0273(6) Uiso 1.00
N1 N 0.2757(3) 0.09027 0.0158(5) 0.0273(6) Uiso 1.00
N2 N 0.2790(3) 0.00000 -0.0876(5) 0.0273(6) Uiso 1.00
O1 O 0.2247(7) 0.24102(1) 0.2586(5) 0.0273(6) Uiso 1.00
O2 O 0.1681(6) 0.10798(1) 0.4293(8) 0.0273(6) Uiso 1.00

loop_
_geom_bond_atom_site_label_1
_geom_bond_atom_site_label_2
_geom_bond_distance
_geom_bond_site_symmetry_2
C1 O1 1.238 .
C1 O2 1.276 .
C1 C2 1.480 .
C2 N1 1.352 .
C2 C2 1.370 4_565
N1 N2 1.355 .
N2 N1 1.355 4_565
